data_7021292
loop_
_publ_author_name
'Vasudevan, Kalyan V.'
'Smythe, Nathan C.'
'Scott, Brian L.'
'Gordon, John C.'

_publ_section_title
;
 Metallopolymer formation using the
 (1R,2R)-N,N'-bis(pyridylmethylene)cyclohexane-1,2-diamine (BPID) ligand
 class.
;
_journal_issue 14
_journal_name_full 'Dalton transactions (Cambridge, England : 2003)'
_journal_page_first 4768
_journal_page_last 4771
_journal_paper_doi 10.1039/c3dt50327e
_journal_volume 42
_journal_year 2013
_chemical_formula_sum 'C30 H42 K2 N4 O3'
_chemical_formula_weight 584.88
_chemical_name_systematic
;
?
;
_space_group_IT_number 14
_symmetry_cell_setting monoclinic
_symmetry_space_group_name_Hall '-P 2ybc'
_symmetry_space_group_name_H-M 'P 1 21/c 1'
_atom_sites_solution_hydrogens geom
_atom_sites_solution_primary direct
_atom_sites_solution_secondary difmap
_audit_creation_method SHELXL-97
_cell_angle_alpha 90.00
_cell_angle_beta 98.3200(10)
_cell_angle_gamma 90.00
_cell_formula_units_Z 4
_cell_length_a 7.3294(5)
_cell_length_b 17.2843(13)
_cell_length_c 24.3967(18)
_cell_measurement_temperature 120(1)
_cell_volume 3058.1(4)
_computing_cell_refinement 'SAINT+, v. 7.66a (Bruker AXS, 2009)'
_computing_data_collection 'APEX II, v. 7.0 (Bruker AXS, 2009)'
_computing_data_reduction 'SAINT+, v. 7.66a (Bruker AXS, 2009)'
_computing_molecular_graphics 'SHELXTL, v. 6.14, (Bruker AXS, 2000)'
_computing_publication_material 'SHELXTL, v. 6.14, (Bruker AXS, 2000)'
_computing_structure_refinement 'SHELXL-97 (Sheldrick, 1997)'
_computing_structure_solution 'SHELXS-97 (Sheldrick, 1990)'
_diffrn_ambient_temperature 120(1)
_diffrn_measured_fraction_theta_full 1.000
_diffrn_measured_fraction_theta_max 0.989
_diffrn_measurement_device_type 'Bruker D8 with APEXII CCD'
_diffrn_measurement_method '\w scans'
_diffrn_radiation_monochromator graphite
_diffrn_radiation_source 'fine-focus sealed tube'
_diffrn_radiation_type MoK\a
_diffrn_radiation_wavelength 0.71073
_diffrn_reflns_av_R_equivalents 0.0628
_diffrn_reflns_av_sigmaI/netI 0.0482
_diffrn_reflns_limit_h_max 9
_diffrn_reflns_limit_h_min -9
_diffrn_reflns_limit_k_max 22
_diffrn_reflns_limit_k_min -22
_diffrn_reflns_limit_l_max 31
_diffrn_reflns_limit_l_min -31
_diffrn_reflns_number 33850
_diffrn_reflns_theta_full 25.00
_diffrn_reflns_theta_max 27.73
_diffrn_reflns_theta_min 2.06
_diffrn_standards_decay_% 0
_diffrn_standards_interval_count 0
_diffrn_standards_interval_time 0
_diffrn_standards_number 0
_exptl_absorpt_coefficient_mu 0.346
_exptl_absorpt_correction_T_max 0.9795
_exptl_absorpt_correction_T_min 0.9467
_exptl_absorpt_correction_type multi-scan
_exptl_absorpt_process_details 'SADABS v. 1 (Sheldrick, 2008)'
_exptl_crystal_colour red
_exptl_crystal_density_diffrn 1.270
_exptl_crystal_density_method 'not measured'
_exptl_crystal_description block
_exptl_crystal_F_000 1248
_exptl_crystal_size_max 0.16
_exptl_crystal_size_mid 0.14
_exptl_crystal_size_min 0.06
_refine_diff_density_max 0.551
_refine_diff_density_min -0.477
_refine_diff_density_rms 0.061
_refine_ls_extinction_method none
_refine_ls_goodness_of_fit_ref 1.174
_refine_ls_hydrogen_treatment constr
_refine_ls_matrix_type full
_refine_ls_number_parameters 352
_refine_ls_number_reflns 7121
_refine_ls_number_restraints 0
_refine_ls_restrained_S_all 1.174
_refine_ls_R_factor_all 0.0561
_refine_ls_R_factor_gt 0.0416
_refine_ls_shift/su_max 0.001
_refine_ls_shift/su_mean 0.000
_refine_ls_structure_factor_coef Fsqd
_refine_ls_weighting_details 'calc w=1/[\s^2^(Fo^2^)+(0.0630P)^2^+0.0000P] where P=(Fo^2^+2Fc^2^)/3'
_refine_ls_weighting_scheme calc
_refine_ls_wR_factor_gt 0.1149
_refine_ls_wR_factor_ref 0.1240
_reflns_number_gt 5682
_reflns_number_total 7121
_reflns_threshold_expression >2sigma(I)
_cod_data_source_file c3dt50327e.txt
_cod_data_source_block apx1454
_cod_original_sg_symbol_H-M 'P 21/c'
_cod_database_code 7021292

loop_
_symmetry_equiv_pos_as_xyz
'x, y, z'
'-x, y+1/2, -z+1/2'
'-x, -y, -z'
'x, -y-1/2, z-1/2'

loop_
_atom_site_label
_atom_site_type_symbol
_atom_site_fract_x
_atom_site_fract_y
_atom_site_fract_z
_atom_site_U_iso_or_equiv
_atom_site_adp_type
_atom_site_occupancy
_atom_site_symmetry_multiplicity
_atom_site_calc_flag
_atom_site_refinement_flags
K1 K 1.08510(4) 0.793533(19) 0.381646(14) 0.01712(10) Uani 1 1 d .
K2 K 0.62344(4) 0.790289(19) 0.380743(14) 0.01680(10) Uani 1 1 d .
N1 N 0.81122(17) 0.84814(8) 0.28916(5) 0.0181(3) Uani 1 1 d .
N2 N 0.82466(17) 0.69403(7) 0.32106(5) 0.0163(3) Uani 1 1 d .
N3 N 0.87776(17) 0.68456(8) 0.43055(5) 0.0172(3) Uani 1 1 d .
N4 N 0.90175(18) 0.83039(8) 0.47817(5) 0.0196(3) Uani 1 1 d .
O1 O 1.31658(15) 0.74850(7) 0.30724(5) 0.0225(3) Uani 1 1 d .
O2 O 1.38914(16) 0.73513(7) 0.45314(5) 0.0262(3) Uani 1 1 d .
O3 O 0.36299(15) 0.91405(7) 0.38335(5) 0.0282(3) Uani 1 1 d .
C1 C 0.7968(2) 0.92084(10) 0.27035(7) 0.0223(4) Uani 1 1 d .
H1 H 0.8190 0.9601 0.2965 0.027 Uiso 1 1 calc R
C2 C 0.7522(2) 0.94308(10) 0.21590(7) 0.0277(4) Uani 1 1 d .
H2 H 0.7414 0.9950 0.2059 0.033 Uiso 1 1 calc R
C3 C 0.7235(2) 0.88378(10) 0.17611(7) 0.0259(4) Uani 1 1 d .
H3 H 0.6941 0.8958 0.1387 0.031 Uiso 1 1 calc R
C4 C 0.7391(2) 0.80876(10) 0.19271(7) 0.0207(3) Uani 1 1 d .
H4 H 0.7227 0.7695 0.1664 0.025 Uiso 1 1 calc R
C5 C 0.7803(2) 0.78947(9) 0.24988(6) 0.0160(3) Uani 1 1 d .
C6 C 0.7879(2) 0.71176(9) 0.26677(6) 0.0169(3) Uani 1 1 d .
H6 H 0.7676 0.6725 0.2405 0.020 Uiso 1 1 calc R
C7 C 0.8280(2) 0.62402(9) 0.34252(6) 0.0175(3) Uani 1 1 d .
C8 C 0.7912(2) 0.55219(9) 0.30758(7) 0.0232(4) Uani 1 1 d .
H8A H 0.8944 0.5435 0.2875 0.028 Uiso 1 1 calc R
H8B H 0.6824 0.5606 0.2805 0.028 Uiso 1 1 calc R
C9 C 0.7622(3) 0.47992(10) 0.34125(8) 0.0367(5) Uani 1 1 d .
H9A H 0.6406 0.4815 0.3525 0.044 Uiso 1 1 calc R
H9B H 0.7689 0.4343 0.3185 0.044 Uiso 1 1 calc R
C10 C 0.9068(3) 0.47468(10) 0.39207(8) 0.0337(4) Uani 1 1 d .
H10A H 1.0287 0.4761 0.3810 0.040 Uiso 1 1 calc R
H10B H 0.8939 0.4260 0.4109 0.040 Uiso 1 1 calc R
C11 C 0.8865(2) 0.54126(9) 0.43132(7) 0.0233(4) Uani 1 1 d .
H11A H 0.7795 0.5320 0.4496 0.028 Uiso 1 1 calc R
H11B H 0.9941 0.5427 0.4596 0.028 Uiso 1 1 calc R
C12 C 0.8654(2) 0.61889(9) 0.40257(7) 0.0177(3) Uani 1 1 d .
C13 C 0.9063(2) 0.69104(9) 0.48637(7) 0.0186(3) Uani 1 1 d .
H13 H 0.9194 0.6469 0.5084 0.022 Uiso 1 1 calc R
C14 C 0.9160(2) 0.76438(10) 0.51089(7) 0.0183(3) Uani 1 1 d .
C15 C 0.9407(2) 0.77224(11) 0.56965(7) 0.0238(4) Uani 1 1 d .
H15 H 0.9460 0.7281 0.5916 0.029 Uiso 1 1 calc R
C16 C 0.9567(2) 0.84304(11) 0.59415(7) 0.0282(4) Uani 1 1 d .
H16 H 0.9731 0.8473 0.6325 0.034 Uiso 1 1 calc R
C17 C 0.9482(2) 0.90936(11) 0.56101(7) 0.0278(4) Uani 1 1 d .
H17 H 0.9616 0.9586 0.5765 0.033 Uiso 1 1 calc R
C18 C 0.9191(2) 0.89864(10) 0.50441(7) 0.0230(4) Uani 1 1 d .
H18 H 0.9109 0.9428 0.4825 0.028 Uiso 1 1 calc R
C19 C 1.2930(2) 0.78788(10) 0.25440(8) 0.0263(4) Uani 1 1 d .
H19A H 1.3914 0.8250 0.2529 0.032 Uiso 1 1 calc R
H19B H 1.1760 0.8150 0.2484 0.032 Uiso 1 1 calc R
C20 C 1.2982(3) 0.72525(12) 0.21087(8) 0.0329(4) Uani 1 1 d .
H20A H 1.2169 0.7378 0.1771 0.039 Uiso 1 1 calc R
H20B H 1.4223 0.7180 0.2024 0.039 Uiso 1 1 calc R
C21 C 1.2321(3) 0.65403(11) 0.23816(7) 0.0294(4) Uani 1 1 d .
H21A H 1.0985 0.6512 0.2328 0.035 Uiso 1 1 calc R
H21B H 1.2809 0.6072 0.2239 0.035 Uiso 1 1 calc R
C22 C 1.3077(2) 0.66607(10) 0.29816(7) 0.0257(4) Uani 1 1 d .
H22A H 1.2278 0.6421 0.3217 0.031 Uiso 1 1 calc R
H22B H 1.4296 0.6433 0.3065 0.031 Uiso 1 1 calc R
C23 C 0.4453(3) 0.95553(10) 0.43123(8) 0.0296(4) Uani 1 1 d .
H23A H 0.5350 0.9235 0.4540 0.035 Uiso 1 1 calc R
H23B H 0.3523 0.9720 0.4533 0.035 Uiso 1 1 calc R
C24 C 0.5368(4) 1.02393(15) 0.40944(12) 0.0802(10) Uani 1 1 d .
H24A H 0.5325 1.0683 0.4336 0.096 Uiso 1 1 calc R
H24B H 0.6646 1.0125 0.4065 0.096 Uiso 1 1 calc R
C25 C 0.4321(4) 1.03924(12) 0.35463(9) 0.0482(6) Uani 1 1 d .
H25A H 0.3440 1.0806 0.3566 0.058 Uiso 1 1 calc R
H25B H 0.5143 1.0539 0.3286 0.058 Uiso 1 1 calc R
C26 C 0.3369(3) 0.96690(13) 0.33739(9) 0.0456(6) Uani 1 1 d .
H26A H 0.2064 0.9766 0.3263 0.055 Uiso 1 1 calc R
H26B H 0.3866 0.9449 0.3061 0.055 Uiso 1 1 calc R
C27 C 1.3908(3) 0.65205(11) 0.45690(8) 0.0301(4) Uani 1 1 d .
H27A H 1.4722 0.6303 0.4329 0.036 Uiso 1 1 calc R
H27B H 1.2678 0.6315 0.4459 0.036 Uiso 1 1 calc R
C28 C 1.4589(3) 0.63215(11) 0.51676(8) 0.0341(4) Uani 1 1 d .
H28A H 1.5921 0.6273 0.5233 0.041 Uiso 1 1 calc R
H28B H 1.4041 0.5844 0.5275 0.041 Uiso 1 1 calc R
C29 C 1.3949(3) 0.70089(11) 0.54756(8) 0.0332(4) Uani 1 1 d .
H29A H 1.2686 0.6942 0.5542 0.040 Uiso 1 1 calc R
H29B H 1.4735 0.7088 0.5827 0.040 Uiso 1 1 calc R
C30 C 1.4111(2) 0.76766(11) 0.50827(8) 0.0283(4) Uani 1 1 d .
H30A H 1.3160 0.8059 0.5112 0.034 Uiso 1 1 calc R
H30B H 1.5305 0.7924 0.5169 0.034 Uiso 1 1 calc R

loop_
_atom_site_aniso_label
_atom_site_aniso_U_11
_atom_site_aniso_U_22
_atom_site_aniso_U_33
_atom_site_aniso_U_23
_atom_site_aniso_U_13
_atom_site_aniso_U_12
K1 0.01303(17) 0.0216(2) 0.01668(19) 0.00055(13) 0.00183(13) -0.00146(12)
K2 0.01315(17) 0.02081(19) 0.01627(18) 0.00048(13) 0.00160(13) 0.00055(12)
N1 0.0182(7) 0.0198(7) 0.0162(7) 0.0007(5) 0.0020(5) -0.0014(5)
N2 0.0123(6) 0.0197(7) 0.0165(7) 0.0001(5) 0.0007(5) 0.0012(5)
N3 0.0128(6) 0.0217(7) 0.0167(7) 0.0033(5) 0.0000(5) -0.0005(5)
N4 0.0167(7) 0.0251(7) 0.0165(7) 0.0006(6) 0.0011(5) -0.0017(5)
O1 0.0218(6) 0.0253(6) 0.0202(6) -0.0059(5) 0.0024(5) -0.0010(5)
O2 0.0215(6) 0.0334(7) 0.0238(7) 0.0098(5) 0.0035(5) 0.0010(5)
O3 0.0321(7) 0.0243(7) 0.0269(7) 0.0018(5) 0.0000(5) -0.0036(5)
C1 0.0229(8) 0.0207(8) 0.0230(9) -0.0004(7) 0.0020(7) -0.0026(6)
C2 0.0320(10) 0.0208(9) 0.0287(10) 0.0099(7) -0.0010(7) -0.0030(7)
C3 0.0254(9) 0.0339(10) 0.0175(8) 0.0077(7) 0.0004(7) -0.0059(7)
C4 0.0183(8) 0.0279(9) 0.0161(8) -0.0004(7) 0.0029(6) -0.0040(6)
C5 0.0099(7) 0.0231(8) 0.0149(8) -0.0001(6) 0.0018(6) 0.0003(6)
C6 0.0142(7) 0.0208(8) 0.0158(8) -0.0031(6) 0.0024(6) 0.0008(6)
C7 0.0127(7) 0.0186(8) 0.0212(8) 0.0001(6) 0.0020(6) 0.0006(6)
C8 0.0238(9) 0.0198(8) 0.0249(9) -0.0021(7) 0.0000(7) 0.0017(6)
C9 0.0525(13) 0.0192(9) 0.0369(11) -0.0030(8) 0.0013(10) -0.0043(8)
C10 0.0448(11) 0.0212(9) 0.0353(11) 0.0055(8) 0.0061(9) 0.0093(8)
C11 0.0238(8) 0.0185(8) 0.0276(9) 0.0063(7) 0.0039(7) 0.0011(6)
C12 0.0136(7) 0.0189(8) 0.0204(8) 0.0027(6) 0.0014(6) -0.0003(6)
C13 0.0144(7) 0.0239(8) 0.0176(8) 0.0060(6) 0.0028(6) 0.0001(6)
C14 0.0100(7) 0.0276(9) 0.0171(8) 0.0040(7) 0.0013(6) 0.0011(6)
C15 0.0201(8) 0.0344(10) 0.0170(8) 0.0037(7) 0.0035(7) 0.0061(7)
C16 0.0262(9) 0.0435(11) 0.0143(8) -0.0033(8) 0.0005(7) 0.0088(8)
C17 0.0258(9) 0.0328(10) 0.0235(9) -0.0100(8) -0.0004(7) 0.0030(7)
C18 0.0213(8) 0.0263(9) 0.0213(9) -0.0001(7) 0.0023(7) -0.0009(7)
C19 0.0196(9) 0.0304(10) 0.0285(10) 0.0024(7) 0.0024(7) -0.0011(7)
C20 0.0293(10) 0.0466(12) 0.0220(10) -0.0034(8) 0.0016(8) -0.0147(8)
C21 0.0294(9) 0.0314(10) 0.0271(10) -0.0080(8) 0.0022(8) -0.0007(8)
C22 0.0248(9) 0.0255(9) 0.0274(10) -0.0045(7) 0.0059(7) -0.0001(7)
C23 0.0332(10) 0.0281(10) 0.0263(10) -0.0016(8) 0.0004(8) 0.0033(8)
C24 0.106(2) 0.0551(17) 0.0661(19) 0.0177(14) -0.0334(17) -0.0503(16)
C25 0.0775(17) 0.0320(11) 0.0399(13) 0.0048(10) 0.0248(12) -0.0040(11)
C26 0.0537(14) 0.0437(13) 0.0354(12) 0.0144(10) -0.0070(10) -0.0066(10)
C27 0.0257(9) 0.0318(10) 0.0334(10) 0.0038(8) 0.0065(8) 0.0003(7)
C28 0.0288(10) 0.0359(11) 0.0384(11) 0.0158(9) 0.0080(8) 0.0028(8)
C29 0.0267(10) 0.0458(12) 0.0264(10) 0.0097(8) 0.0008(8) 0.0026(8)
C30 0.0208(9) 0.0345(10) 0.0290(10) 0.0034(8) 0.0019(7) -0.0016(7)

loop_
_atom_type_symbol
_atom_type_description
_atom_type_scat_dispersion_real
_atom_type_scat_dispersion_imag
_atom_type_scat_source
C C 0.0033 0.0016 'International Tables Vol C Tables 4.2.6.8 and 6.1.1.4'
H H 0.0000 0.0000 'International Tables Vol C Tables 4.2.6.8 and 6.1.1.4'
N N 0.0061 0.0033 'International Tables Vol C Tables 4.2.6.8 and 6.1.1.4'
O O 0.0106 0.0060 'International Tables Vol C Tables 4.2.6.8 and 6.1.1.4'
K K 0.2009 0.2494 'International Tables Vol C Tables 4.2.6.8 and 6.1.1.4'

loop_
_geom_angle_atom_site_label_1
_geom_angle_atom_site_label_2
_geom_angle_atom_site_label_3
_geom_angle
_geom_angle_site_symmetry_1
_geom_angle_site_symmetry_3
O1 K1 N3 120.87(4) . .
O1 K1 O2 78.46(4) . .
N3 K1 O2 85.66(4) . .
O1 K1 N2 85.27(4) . .
N3 K1 N2 56.26(4) . .
O2 K1 N2 121.42(4) . .
O1 K1 O3 73.53(3) . 1_655
N3 K1 O3 154.10(4) . 1_655
O2 K1 O3 75.98(3) . 1_655
N2 K1 O3 149.60(4) . 1_655
O1 K1 N4 168.11(4) . .
N3 K1 N4 57.66(4) . .
O2 K1 N4 89.66(4) . .
N2 K1 N4 101.44(4) . .
O3 K1 N4 103.49(4) 1_655 .
O1 K1 N1 90.13(4) . .
N3 K1 N1 100.98(4) . .
O2 K1 N1 168.57(4) . .
N2 K1 N1 57.36(4) . .
O3 K1 N1 100.33(4) 1_655 .
N4 K1 N1 101.75(4) . .
O1 K1 K2 134.31(3) . .
N3 K1 K2 52.11(3) . .
O2 K1 K2 134.49(3) . .
N2 K1 K2 52.14(3) . .
O3 K1 K2 135.22(3) 1_655 .
N4 K1 K2 55.72(3) . .
N1 K1 K2 55.30(3) . .
O1 K1 C12 101.07(4) . .
N3 K1 C12 20.66(4) . .
O2 K1 C12 86.55(4) . .
N2 K1 C12 42.19(4) . .
O3 K1 C12 162.39(4) 1_655 .
N4 K1 C12 78.27(4) . .
N1 K1 C12 96.39(4) . .
K2 K1 C12 60.30(3) . .
O1 K1 C13 131.53(4) . .
N3 K1 C13 21.04(4) . .
O2 K1 C13 73.35(3) . .
N2 K1 C13 77.21(4) . .
O3 K1 C13 133.19(4) 1_655 .
N4 K1 C13 42.82(4) . .
N1 K1 C13 115.68(4) . .
K2 K1 C13 61.20(3) . .
C12 K1 C13 39.64(4) . .
O1 K1 C7 86.75(4) . .
N3 K1 C7 41.91(4) . .
O2 K1 C7 102.32(4) . .
N2 K1 C7 20.15(4) . .
O3 K1 C7 160.19(4) 1_655 .
N4 K1 C7 96.20(4) . .
N1 K1 C7 77.40(4) . .
K2 K1 C7 59.42(3) . .
C12 K1 C7 23.85(4) . .
C13 K1 C7 62.54(4) . .
O1 K1 K2 44.36(2) . 1_655
N3 K1 K2 126.76(3) . 1_655
O2 K1 K2 45.21(2) . 1_655
N2 K1 K2 126.07(3) . 1_655
O3 K1 K2 46.55(2) 1_655 1_655
N4 K1 K2 125.41(3) . 1_655
N1 K1 K2 124.76(3) . 1_655
K2 K1 K2 178.108(15) . 1_655
C12 K1 K2 118.07(3) . 1_655
C13 K1 K2 118.35(3) . 1_655
C7 K1 K2 118.69(3) . 1_655
N3 K2 O1 123.14(4) . 1_455
N3 K2 N2 57.16(4) . .
O1 K2 N2 86.97(4) 1_455 .
N3 K2 O2 86.20(4) . 1_455
O1 K2 O2 78.73(4) 1_455 1_455
N2 K2 O2 123.22(4) . 1_455
N3 K2 O3 152.94(4) . .
O1 K2 O3 74.21(3) 1_455 .
N2 K2 O3 149.76(4) . .
O2 K2 O3 76.69(3) 1_455 .
N3 K2 N1 101.39(4) . .
O1 K2 N1 91.27(4) 1_455 .
N2 K2 N1 57.72(4) . .
O2 K2 N1 169.73(4) 1_455 .
O3 K2 N1 98.51(4) . .
N3 K2 N4 57.52(4) . .
O1 K2 N4 167.79(4) 1_455 .
N2 K2 N4 101.75(4) . .
O2 K2 N4 89.29(4) 1_455 .
O3 K2 N4 100.92(4) . .
N1 K2 N4 100.60(4) . .
N3 K2 K1 52.94(3) . .
O1 K2 K1 136.78(3) 1_455 .
N2 K2 K1 53.51(3) . .
O2 K2 K1 134.86(3) 1_455 .
O3 K2 K1 130.91(3) . .
N1 K2 K1 54.94(3) . .
N4 K2 K1 54.71(3) . .
N3 K2 C23 131.16(4) . .
O1 K2 C23 97.69(4) 1_455 .
N2 K2 C23 160.78(4) . .
O2 K2 C23 75.99(4) 1_455 .
O3 K2 C23 24.04(4) . .
N1 K2 C23 103.39(4) . .
N4 K2 C23 76.88(4) . .
K1 K2 C23 114.53(3) . .
N3 K2 C13 20.82(4) . .
O1 K2 C13 133.42(4) 1_455 .
N2 K2 C13 77.87(4) . .
O2 K2 C13 73.85(3) 1_455 .
O3 K2 C13 132.13(4) . .
N1 K2 C13 115.40(4) . .
N4 K2 C13 42.73(4) . .
K1 K2 C13 61.28(3) . .
C23 K2 C13 110.91(4) . .
N3 K2 K1 128.16(3) . 1_455
O1 K2 K1 44.52(2) 1_455 1_455
N2 K2 K1 128.27(3) . 1_455
O2 K2 K1 45.38(2) 1_455 1_455
O3 K2 K1 47.31(2) . 1_455
N1 K2 K1 124.96(3) . 1_455
N4 K2 K1 124.13(3) . 1_455
K1 K2 K1 178.108(15) . 1_455
C23 K2 K1 63.58(3) . 1_455
C13 K2 K1 119.14(3) . 1_455
C1 N1 C5 116.87(13) . .
C1 N1 K1 125.08(10) . .
C5 N1 K1 108.58(9) . .
C1 N1 K2 123.64(10) . .
C5 N1 K2 103.09(9) . .
K1 N1 K2 69.76(3) . .
C7 N2 C6 126.08(14) . .
C7 N2 K2 108.87(10) . .
C6 N2 K2 109.50(9) . .
C7 N2 K1 112.28(10) . .
C6 N2 K1 113.56(10) . .
K2 N2 K1 74.34(3) . .
C12 N3 C13 125.50(14) . .
C12 N3 K2 110.46(10) . .
C13 N3 K2 112.60(10) . .
C12 N3 K1 111.06(10) . .
C13 N3 K1 111.09(10) . .
K2 N3 K1 74.95(3) . .
C18 N4 C14 117.08(14) . .
C18 N4 K1 123.36(10) . .
C14 N4 K1 106.07(10) . .
C18 N4 K2 126.35(10) . .
C14 N4 K2 104.68(9) . .
K1 N4 K2 69.57(3) . .
C22 O1 C19 109.35(12) . .
C22 O1 K2 111.87(9) . 1_655
C19 O1 K2 115.90(9) . 1_655
C22 O1 K1 111.11(9) . .
C19 O1 K1 116.52(9) . .
K2 O1 K1 91.12(3) 1_655 .
C27 O2 C30 109.28(13) . .
C27 O2 K2 112.31(10) . 1_655
C30 O2 K2 117.28(10) . 1_655
C27 O2 K1 113.36(10) . .
C30 O2 K1 114.15(10) . .
K2 O2 K1 89.42(3) 1_655 .
C23 O3 C26 108.17(14) . .
C23 O3 K2 100.87(9) . .
C26 O3 K2 118.02(12) . .
C23 O3 K1 125.67(10) . 1_455
C26 O3 K1 115.47(11) . 1_455
K2 O3 K1 86.14(4) . 1_455
N1 C1 C2 126.15(16) . .
C1 C2 C3 116.97(15) . .
C4 C3 C2 119.49(16) . .
C3 C4 C5 120.83(16) . .
N1 C5 C6 119.98(14) . .
N1 C5 C4 119.64(14) . .
C6 C5 C4 120.38(15) . .
N2 C6 C5 119.99(14) . .
N2 C7 C12 116.52(13) . .
N2 C7 C8 122.68(14) . .
C12 C7 C8 120.78(14) . .
N2 C7 K1 47.57(8) . .
C12 C7 K1 76.31(8) . .
C8 C7 K1 151.50(10) . .
C7 C8 C9 113.39(14) . .
C10 C9 C8 110.75(16) . .
C9 C10 C11 110.52(15) . .
C12 C11 C10 113.14(14) . .
N3 C12 C7 117.22(13) . .
N3 C12 C11 121.89(14) . .
C7 C12 C11 120.89(14) . .
N3 C12 K1 48.27(8) . .
C7 C12 K1 79.85(8) . .
C11 C12 K1 144.73(10) . .
N3 C13 C14 119.77(14) . .
N3 C13 K2 46.58(8) . .
C14 C13 K2 81.91(9) . .
N3 C13 K1 47.87(8) . .
C14 C13 K1 81.53(9) . .
K2 C13 K1 57.52(3) . .
N4 C14 C13 120.28(15) . .
N4 C14 C15 119.22(15) . .
C13 C14 C15 120.50(15) . .
C16 C15 C14 121.22(16) . .
C15 C16 C17 119.32(16) . .
C18 C17 C16 117.15(17) . .
N4 C18 C17 125.96(16) . .
O1 C19 C20 106.00(14) . .
C21 C20 C19 103.29(15) . .
C22 C21 C20 102.67(14) . .
O1 C22 C21 106.77(14) . .
O3 C23 C24 105.33(16) . .
O3 C23 K2 55.09(8) . .
C24 C23 K2 108.44(17) . .
C25 C24 C23 105.35(18) . .
C26 C25 C24 105.83(18) . .
O3 C26 C25 108.33(17) . .
O2 C27 C28 106.68(15) . .
C27 C28 C29 102.57(15) . .
C30 C29 C28 103.02(15) . .
O2 C30 C29 106.49(15) . .

loop_
_geom_bond_atom_site_label_1
_geom_bond_atom_site_label_2
_geom_bond_distance
_geom_bond_site_symmetry_2
K1 O1 2.7696(11) .
K1 N3 2.7938(13) .
K1 O2 2.8111(12) .
K1 N2 2.8231(13) .
K1 O3 2.9094(12) 1_655
K1 N4 2.9450(14) .
K1 N1 2.9497(13) .
K1 K2 3.3810(5) .
K1 C12 3.4932(16) .
K1 C13 3.5146(16) .
K1 C7 3.5391(16) .
K1 K2 3.9494(5) 1_655
K2 N3 2.7632(13) .
K2 O1 2.7620(12) 1_455
K2 N2 2.7722(13) .
K2 O2 2.8027(12) 1_455
K2 O3 2.8738(13) .
K2 N1 2.9626(13) .
K2 N4 2.9812(14) .
K2 C23 3.4416(19) .
K2 C13 3.5122(16) .
K2 K1 3.9494(5) 1_455
N1 C1 1.337(2) .
N1 C5 1.391(2) .
N2 C7 1.317(2) .
N2 C6 1.348(2) .
N3 C12 1.321(2) .
N3 C13 1.352(2) .
N4 C18 1.339(2) .
N4 C14 1.388(2) .
O1 C22 1.442(2) .
O1 C19 1.446(2) .
O1 K2 2.7619(12) 1_655
O2 C27 1.439(2) .
O2 C30 1.445(2) .
O2 K2 2.8028(12) 1_655
O3 C23 1.428(2) .
O3 C26 1.437(2) .
O3 K1 2.9094(12) 1_455
C1 C2 1.376(2) .
C2 C3 1.406(3) .
C3 C4 1.358(2) .
C4 C5 1.423(2) .
C5 C6 1.404(2) .
C7 C12 1.454(2) .
C7 C8 1.508(2) .
C8 C9 1.527(2) .
C9 C10 1.513(3) .
C10 C11 1.518(2) .
C11 C12 1.512(2) .
C13 C14 1.399(2) .
C14 C15 1.425(2) .
C15 C16 1.360(3) .
C16 C17 1.399(3) .
C17 C18 1.379(2) .
C19 C20 1.521(3) .
C20 C21 1.512(3) .
C21 C22 1.503(2) .
C23 C24 1.494(3) .
C24 C25 1.466(3) .
C25 C26 1.464(3) .
C27 C28 1.513(3) .
C28 C29 1.516(3) .
C29 C30 1.516(3) .
